data_7218743
loop_
_publ_author_name
'Fang, Qi'
'Chen, Hong-feng'
'Lei, Hong'
'Xue, Gang'
'Chen, Xia'

_publ_section_title
;
 Full-capped 12-S-atom TTP derivatives (BV-TTP, BE-TTP, EM-TTP and
 EV-TTP): syntheses, structures and charge transport properties
;
_journal_issue 4
_journal_name_full CrystEngComm
_journal_page_first 787
_journal_paper_doi 10.1039/C4CE01928H
_journal_volume 17
_journal_year 2015
_chemical_formula_sum 'C14 H4 S12'
_chemical_formula_weight 556.89
_chemical_name_systematic
; 
 ? 
;
_space_group_IT_number 4
_symmetry_cell_setting monoclinic
_symmetry_space_group_name_Hall 'P 2yb'
_symmetry_space_group_name_H-M 'P 1 21 1'
_atom_sites_solution_hydrogens difmap
_atom_sites_solution_primary direct
_atom_sites_solution_secondary difmap
_audit_creation_method SHELXL-97
_cell_angle_alpha 90.00
_cell_angle_beta 109.547(4)
_cell_angle_gamma 90.00
_cell_formula_units_Z 2
_cell_length_a 6.4084(4)
_cell_length_b 17.7164(12)
_cell_length_c 9.0918(6)
_cell_measurement_reflns_used 2198
_cell_measurement_temperature 210(2)
_cell_measurement_theta_max 26.41
_cell_measurement_theta_min 2.64
_cell_volume 972.74(11)
_computing_cell_refinement 'Bruker SAINT'
_computing_data_collection 'Bruker APEX2'
_computing_data_reduction 'Bruker SAINT'
_computing_molecular_graphics 'Bruker SHELXTL'
_computing_publication_material 'Bruker SHELXTL'
_computing_structure_refinement 'SHELXL-97 (Sheldrick, 2008)'
_computing_structure_solution 'SHELXS-97 (Sheldrick, 2008)'
_diffrn_ambient_temperature 210(2)
_diffrn_detector_area_resol_mean 8.3
_diffrn_measured_fraction_theta_full 0.990
_diffrn_measured_fraction_theta_max 0.990
_diffrn_measurement_device_type 'Bruker APEX-II CCD'
_diffrn_measurement_method '\f and \w scans'
_diffrn_radiation_monochromator graphite
_diffrn_radiation_source 'fine-focus sealed tube'
_diffrn_radiation_type MoK\a
_diffrn_radiation_wavelength 0.71073
_diffrn_reflns_av_R_equivalents 0.0700
_diffrn_reflns_av_sigmaI/netI 0.1001
_diffrn_reflns_limit_h_max 8
_diffrn_reflns_limit_h_min -8
_diffrn_reflns_limit_k_max 22
_diffrn_reflns_limit_k_min -22
_diffrn_reflns_limit_l_max 11
_diffrn_reflns_limit_l_min -11
_diffrn_reflns_number 11260
_diffrn_reflns_theta_full 27.92
_diffrn_reflns_theta_max 27.92
_diffrn_reflns_theta_min 2.30
_exptl_absorpt_coefficient_mu 1.346
_exptl_absorpt_correction_T_max 0.9710
_exptl_absorpt_correction_T_min 0.8015
_exptl_absorpt_correction_type multi-scan
_exptl_absorpt_process_details 'APEX2 Software Suite (Bruker, 2005)'
_exptl_crystal_colour orange
_exptl_crystal_density_diffrn 1.901
_exptl_crystal_density_method 'not measured'
_exptl_crystal_description plate
_exptl_crystal_F_000 560
_exptl_crystal_preparation 'Electrical conductive'
_exptl_crystal_recrystallization_method 'Re-crystallisation from solvent: CS2'
_exptl_crystal_size_max 0.17
_exptl_crystal_size_mid 0.05
_exptl_crystal_size_min 0.02
_refine_diff_density_max 0.384
_refine_diff_density_min -0.282
_refine_diff_density_rms 0.072
_refine_ls_abs_structure_details 'Flack H D (1983), Acta Cryst. A39, 876-881'
_refine_ls_abs_structure_Flack 0.05(15)
_refine_ls_extinction_method none
_refine_ls_goodness_of_fit_ref 0.814
_refine_ls_hydrogen_treatment refall
_refine_ls_matrix_type full
_refine_ls_number_parameters 251
_refine_ls_number_reflns 4572
_refine_ls_number_restraints 1
_refine_ls_restrained_S_all 0.814
_refine_ls_R_factor_all 0.0786
_refine_ls_R_factor_gt 0.0386
_refine_ls_shift/su_max 0.001
_refine_ls_shift/su_mean 0.000
_refine_ls_structure_factor_coef Fsqd
_refine_ls_weighting_details 'calc w=1/[\s^2^(Fo^2^)+(0.0170P)^2^+0.0000P] where P=(Fo^2^+2Fc^2^)/3'
_refine_ls_weighting_scheme calc
_refine_ls_wR_factor_gt 0.0610
_refine_ls_wR_factor_ref 0.0684
_reflns_number_gt 2811
_reflns_number_total 4572
_reflns_threshold_expression >2sigma(I)
_cod_data_source_file c4ce01928h2.cif
_cod_data_source_block fq68raw
_cod_depositor_comments
;
The following automatic conversions were performed:

'_symmetry_cell_setting' value 'Monoclinic' changed to 'monoclinic'
according to
/usr/data/users/saulius/crontab/automatic-downloads/rss-feeds/RSC/lib/dictionaries/cif_core.dic
dictionary named 'cif_core.dic' version 2.4.2 from 2011-04-26.

Automatic conversion script
Id: cif_fix_values 2827 2014-09-09 07:05:25Z andrius 

 Adding full bibliography for 7218742--7218746.cif.
;
_cod_original_sg_symbol_H-M P2(1)
_cod_database_code 7218743

loop_
_symmetry_equiv_pos_as_xyz
'x, y, z'
'-x, y+1/2, -z'

loop_
_atom_site_label
_atom_site_type_symbol
_atom_site_fract_x
_atom_site_fract_y
_atom_site_fract_z
_atom_site_U_iso_or_equiv
_atom_site_adp_type
_atom_site_occupancy
_atom_site_symmetry_multiplicity
_atom_site_calc_flag
C1 C 0.9202(13) 0.0254(4) 1.1285(7) 0.0572(18) Uani 1 1 d
C2 C 1.1351(13) 0.0325(4) 1.1799(8) 0.056(2) Uani 1 1 d
C3 C 0.9059(9) 0.0546(3) 0.8382(5) 0.0371(13) Uani 1 1 d
C4 C 1.1272(9) 0.0620(3) 0.8879(6) 0.0368(14) Uani 1 1 d
C5 C 0.9882(8) 0.1363(3) 0.6319(5) 0.0325(12) Uani 1 1 d
C6 C 0.9775(8) 0.1707(3) 0.4953(5) 0.0345(13) Uani 1 1 d
C7 C 0.8525(8) 0.2135(3) 0.2117(5) 0.0330(12) Uani 1 1 d
C8 C 1.0739(8) 0.2203(4) 0.2640(6) 0.0327(12) Uani 1 1 d
C9 C 0.9495(8) 0.2634(3) -0.0194(5) 0.0324(12) Uani 1 1 d
C10 C 0.9358(7) 0.2988(3) -0.1538(5) 0.0331(12) Uani 1 1 d
C11 C 0.7939(8) 0.3729(3) -0.4101(5) 0.0335(12) Uani 1 1 d
C12 C 1.0143(9) 0.3794(3) -0.3632(5) 0.0335(14) Uani 1 1 d
C13 C 0.7779(13) 0.3993(4) -0.7038(7) 0.0564(19) Uani 1 1 d
C14 C 0.9957(12) 0.4057(4) -0.6538(7) 0.0504(17) Uani 1 1 d
S1 S 0.7636(2) 0.00124(9) 0.93496(16) 0.0508(4) Uani 1 1 d
S2 S 1.3000(3) 0.01972(9) 1.05934(15) 0.0556(4) Uani 1 1 d
S3 S 0.7536(2) 0.10681(7) 0.67314(15) 0.0367(3) Uani 1 1 d
S4 S 1.2413(2) 0.12274(8) 0.78356(15) 0.0395(4) Uani 1 1 d
S5 S 0.7244(2) 0.18753(8) 0.34627(14) 0.0412(4) Uani 1 1 d
S6 S 1.2151(2) 0.20620(8) 0.46226(13) 0.0406(4) Uani 1 1 d
S7 S 0.7122(2) 0.22827(8) 0.01524(13) 0.0409(4) Uani 1 1 d
S8 S 1.2033(2) 0.24632(8) 0.13071(14) 0.0396(4) Uani 1 1 d
S9 S 0.6825(2) 0.31175(8) -0.30380(14) 0.0397(4) Uani 1 1 d
S10 S 1.1693(2) 0.32733(7) -0.19984(14) 0.0355(3) Uani 1 1 d
S11 S 0.6146(2) 0.41275(9) -0.58299(15) 0.0554(5) Uani 1 1 d
S12 S 1.1526(2) 0.43193(9) -0.46402(18) 0.0536(4) Uani 1 1 d
H1 H 0.834(9) 0.029(3) 1.193(7) 0.08(2) Uiso 1 1 d
H2 H 1.227(8) 0.037(3) 1.278(5) 0.051(17) Uiso 1 1 d
H13 H 0.712(8) 0.370(3) -0.788(6) 0.055(17) Uiso 1 1 d
H14 H 1.106(7) 0.389(3) -0.716(5) 0.052(15) Uiso 1 1 d

loop_
_atom_site_aniso_label
_atom_site_aniso_U_11
_atom_site_aniso_U_22
_atom_site_aniso_U_33
_atom_site_aniso_U_23
_atom_site_aniso_U_13
_atom_site_aniso_U_12
C1 0.083(5) 0.051(4) 0.049(4) 0.010(3) 0.036(4) 0.006(4)
C2 0.065(5) 0.068(5) 0.035(4) 0.011(3) 0.016(4) -0.001(4)
C3 0.046(3) 0.033(3) 0.035(3) 0.003(2) 0.017(3) -0.002(2)
C4 0.047(4) 0.039(4) 0.026(3) 0.007(3) 0.015(3) 0.005(3)
C5 0.037(3) 0.035(3) 0.030(3) -0.003(2) 0.017(2) -0.001(2)
C6 0.024(3) 0.053(4) 0.026(2) 0.000(2) 0.008(2) -0.001(2)
C7 0.024(3) 0.053(4) 0.021(2) 0.001(2) 0.005(2) 0.000(2)
C8 0.037(4) 0.047(3) 0.0174(18) 0.0042(19) 0.014(2) 0.000(3)
C9 0.031(3) 0.043(3) 0.026(2) -0.004(2) 0.014(2) -0.007(2)
C10 0.032(3) 0.047(4) 0.022(2) -0.001(2) 0.013(2) -0.004(2)
C11 0.043(3) 0.033(3) 0.028(3) 0.008(2) 0.017(2) 0.007(2)
C12 0.048(4) 0.030(3) 0.026(3) 0.004(2) 0.018(3) 0.003(3)
C13 0.098(6) 0.047(4) 0.036(3) 0.017(3) 0.038(4) 0.019(4)
C14 0.060(4) 0.051(5) 0.052(4) 0.022(3) 0.035(3) 0.013(3)
S1 0.0628(10) 0.0534(10) 0.0445(8) 0.0111(7) 0.0287(7) -0.0092(8)
S2 0.0582(10) 0.0694(12) 0.0398(8) 0.0215(8) 0.0174(7) 0.0159(8)
S3 0.0316(8) 0.0476(9) 0.0327(7) 0.0081(6) 0.0134(6) -0.0017(6)
S4 0.0326(8) 0.0542(10) 0.0306(7) 0.0084(6) 0.0092(6) -0.0033(7)
S5 0.0253(7) 0.0748(12) 0.0256(6) 0.0101(7) 0.0115(6) -0.0016(7)
S6 0.0274(8) 0.0706(11) 0.0228(6) 0.0065(7) 0.0068(5) -0.0055(7)
S7 0.0279(7) 0.0715(11) 0.0225(6) 0.0083(7) 0.0075(5) -0.0072(7)
S8 0.0265(7) 0.0675(11) 0.0260(6) 0.0088(7) 0.0106(6) -0.0012(7)
S9 0.0305(8) 0.0585(10) 0.0296(6) 0.0120(6) 0.0091(6) -0.0012(7)
S10 0.0338(8) 0.0450(9) 0.0306(6) 0.0050(6) 0.0149(6) -0.0003(6)
S11 0.0549(10) 0.0760(13) 0.0409(8) 0.0249(8) 0.0232(7) 0.0254(9)
S12 0.0608(11) 0.0555(11) 0.0542(9) 0.0137(8) 0.0322(8) -0.0054(8)

loop_
_atom_type_symbol
_atom_type_description
_atom_type_scat_dispersion_real
_atom_type_scat_dispersion_imag
_atom_type_scat_source
C C 0.0033 0.0016 'International Tables Vol C Tables 4.2.6.8 and 6.1.1.4'
H H 0.0000 0.0000 'International Tables Vol C Tables 4.2.6.8 and 6.1.1.4'
S S 0.1246 0.1234 'International Tables Vol C Tables 4.2.6.8 and 6.1.1.4'

loop_
_geom_angle_atom_site_label_1
_geom_angle_atom_site_label_2
_geom_angle_atom_site_label_3
_geom_angle
C2 C1 S1 124.2(5)
C2 C1 H1 123(3)
S1 C1 H1 113(4)
C1 C2 S2 122.8(5)
C1 C2 H2 129(4)
S2 C2 H2 107(4)
C4 C3 S1 123.7(4)
C4 C3 S3 117.3(4)
S1 C3 S3 118.8(3)
C3 C4 S4 117.6(4)
C3 C4 S2 122.7(4)
S4 C4 S2 119.5(3)
C6 C5 S3 123.0(3)
C6 C5 S4 121.8(4)
S3 C5 S4 115.2(3)
C5 C6 S5 122.0(4)
C5 C6 S6 122.1(3)
S5 C6 S6 115.8(3)
C8 C7 S7 118.3(3)
C8 C7 S5 117.7(3)
S7 C7 S5 124.0(3)
C7 C8 S8 118.0(3)
C7 C8 S6 118.3(3)
S8 C8 S6 123.6(3)
C10 C9 S8 122.9(4)
C10 C9 S7 121.7(3)
S8 C9 S7 115.3(3)
C9 C10 S9 121.9(4)
C9 C10 S10 123.1(3)
S9 C10 S10 114.7(3)
C12 C11 S11 123.8(4)
C12 C11 S9 117.2(4)
S11 C11 S9 118.4(3)
C11 C12 S12 123.1(4)
C11 C12 S10 117.7(4)
S12 C12 S10 119.0(3)
C14 C13 S11 123.5(5)
C14 C13 H13 119(4)
S11 C13 H13 113(4)
C13 C14 S12 123.8(5)
C13 C14 H14 127(2)
S12 C14 H14 109(2)
C3 S1 C1 98.8(3)
C4 S2 C2 99.5(3)
C5 S3 C3 93.9(2)
C4 S4 C5 93.8(2)
C7 S5 C6 93.2(2)
C8 S6 C6 92.8(2)
C7 S7 C9 93.2(2)
C8 S8 C9 93.1(2)
C10 S9 C11 93.9(2)
C12 S10 C10 93.9(2)
C11 S11 C13 99.0(3)
C12 S12 C14 98.7(3)

loop_
_geom_bond_atom_site_label_1
_geom_bond_atom_site_label_2
_geom_bond_distance
C1 C2 1.303(8)
C1 S1 1.762(7)
C1 H1 0.93(6)
C2 S2 1.773(7)
C2 H2 0.89(4)
C3 C4 1.343(7)
C3 S1 1.742(5)
C3 S3 1.755(5)
C4 S4 1.749(6)
C4 S2 1.749(5)
C5 C6 1.365(7)
C5 S3 1.747(5)
C5 S4 1.759(5)
C6 S5 1.756(5)
C6 S6 1.764(5)
C7 C8 1.343(5)
C7 S7 1.730(4)
C7 S5 1.747(5)
C8 S8 1.743(5)
C8 S6 1.743(5)
C9 C10 1.349(6)
C9 S8 1.765(5)
C9 S7 1.767(5)
C10 S9 1.751(4)
C10 S10 1.757(5)
C11 C12 1.337(6)
C11 S11 1.755(5)
C11 S9 1.755(5)
C12 S12 1.742(5)
C12 S10 1.748(5)
C13 C14 1.320(8)
C13 S11 1.768(6)
C13 H13 0.90(5)
C14 S12 1.745(7)
C14 H14 1.09(5)

loop_
_geom_torsion_atom_site_label_1
_geom_torsion_atom_site_label_2
_geom_torsion_atom_site_label_3
_geom_torsion_atom_site_label_4
_geom_torsion
S1 C1 C2 S2 0.9(9)
S1 C3 C4 S4 -175.8(3)
S3 C3 C4 S4 0.0(6)
S1 C3 C4 S2 -1.1(7)
S3 C3 C4 S2 174.7(3)
S3 C5 C6 S5 -0.8(7)
S4 C5 C6 S5 -177.6(3)
S3 C5 C6 S6 175.2(3)
S4 C5 C6 S6 -1.6(6)
S7 C7 C8 S8 1.8(5)
S5 C7 C8 S8 -179.9(4)
S7 C7 C8 S6 179.5(4)
S5 C7 C8 S6 -2.3(5)
S8 C9 C10 S9 177.5(3)
S7 C9 C10 S9 -0.4(6)
S8 C9 C10 S10 3.5(7)
S7 C9 C10 S10 -174.4(3)
S11 C11 C12 S12 2.9(7)
S9 C11 C12 S12 175.0(3)
S11 C11 C12 S10 -172.9(3)
S9 C11 C12 S10 -0.8(6)
S11 C13 C14 S12 -2.6(9)
C4 C3 S1 C1 40.0(5)
S3 C3 S1 C1 -135.7(3)
C2 C1 S1 C3 -40.1(6)
C3 C4 S2 C2 -38.5(6)
S4 C4 S2 C2 136.2(4)
C1 C2 S2 C4 38.8(7)
C6 C5 S3 C3 168.6(4)
S4 C5 S3 C3 -14.4(3)
C4 C3 S3 C5 8.7(4)
S1 C3 S3 C5 -175.3(3)
C3 C4 S4 C5 -8.6(5)
S2 C4 S4 C5 176.5(4)
C6 C5 S4 C4 -168.5(5)
S3 C5 S4 C4 14.4(3)
C8 C7 S5 C6 -7.1(4)
S7 C7 S5 C6 171.0(4)
C5 C6 S5 C7 -169.7(5)
S6 C6 S5 C7 14.1(4)
C7 C8 S6 C6 10.3(4)
S8 C8 S6 C6 -172.2(5)
C5 C6 S6 C8 168.8(5)
S5 C6 S6 C8 -15.0(4)
C8 C7 S7 C9 -9.7(4)
S5 C7 S7 C9 172.2(4)
C10 C9 S7 C7 -167.6(5)
S8 C9 S7 C7 14.3(3)
C7 C8 S8 C9 7.1(4)
S6 C8 S8 C9 -170.4(4)
C10 C9 S8 C8 168.4(5)
S7 C9 S8 C8 -13.6(4)
C9 C10 S9 C11 170.0(5)
S10 C10 S9 C11 -15.6(3)
C12 C11 S9 C10 9.9(4)
S11 C11 S9 C10 -177.6(3)
C11 C12 S10 C10 -8.8(4)
S12 C12 S10 C10 175.3(3)
C9 C10 S10 C12 -170.3(5)
S9 C10 S10 C12 15.3(3)
C12 C11 S11 C13 36.6(5)
S9 C11 S11 C13 -135.4(4)
C14 C13 S11 C11 -36.8(6)
C11 C12 S12 C14 -41.6(5)
S10 C12 S12 C14 134.1(4)
C13 C14 S12 C12 41.6(6)
